data_1535014
loop_
_publ_author_name
'Solntsev, K.A.'
'Mebel, A.M.'
'Votinova, N.A.'
'Kuznetsov, N.T.'
'Charkin, O.P.'

_publ_section_title
;
 Polyhedral anion (B12 H12)2- as a space-aromatic system.
;
_journal_name_full
;
Koordinatsionnaya Khimiya (= Coordination Chemistry (USSR))
;
_journal_page_first 340
_journal_page_last 364
_journal_volume 18
_journal_year 1992
_chemical_formula_sum 'Cs2 O'
_chemical_name_systematic 'Cs2 (B12 F12) (H2 O)'
_space_group_IT_number 19
_symmetry_space_group_name_Hall 'P 2ac 2ab'
_symmetry_space_group_name_H-M 'P 21 21 21'
_cell_angle_alpha 90
_cell_angle_beta 90
_cell_angle_gamma 90
_cell_formula_units_Z 4
_cell_length_a 9.816
_cell_length_b 10.33
_cell_length_c 15.161
_cell_volume 1537.314
_citation_journal_id_ASTM KOKHDC
_cod_data_source_file Solntsev_KOKHDC_1992_1324.cif
_cod_data_source_block Cs2O1
_cod_original_formula_sum 'Cs2 O1'
_cod_database_code 1535014

loop_
_symmetry_equiv_pos_as_xyz
x,y,z
-x+1/2,-y,z+1/2
x+1/2,-y+1/2,-z
-x,y+1/2,-z+1/2

loop_
_atom_site_label
_atom_site_type_symbol
_atom_site_fract_x
_atom_site_fract_y
_atom_site_fract_z
_atom_site_occupancy
_atom_site_U_iso_or_equiv
Cs1 Cs+1 0.04306 0.50494 0.38474 1 0.0
O1 O-2 0.1306 0.3683 0.6921 1 0.0
Cs2 Cs+1 0.08184 0.68669 0.7112 1 0.0
